data_7047643
loop_
_publ_author_name
'Li, Kang'
'Cui, Jichun'
'Yang, Zeren'
'Huo, Yanmin'
'Duan, Wenzeng'
'Gong, Shuwen'
'Liu, Zhipeng'

_publ_section_title
;
 Solvatochromism, acidochromism and aggregation-induced emission of
 propeller-shaped spiroborates.
;
_journal_issue 42
_journal_name_full 'Dalton transactions (Cambridge, England : 2003)'
_journal_page_first 15002
_journal_page_last 15008
_journal_paper_doi 10.1039/c8dt03374a
_journal_volume 47
_journal_year 2018
_chemical_formula_sum 'C52 H36 B2 N2 O8'
_chemical_formula_weight 838.45
_space_group_IT_number 15
_space_group_name_Hall '-C 2yc'
_space_group_name_H-M_alt 'C 1 2/c 1'
_symmetry_cell_setting monoclinic
_symmetry_space_group_name_Hall '-C 2yc'
_symmetry_space_group_name_H-M 'C 1 2/c 1'
_atom_sites_solution_hydrogens geom
_atom_sites_solution_primary direct
_atom_sites_solution_secondary difmap
_audit_creation_method SHELXL-97
_audit_update_record
;
2018-01-05 deposited with the CCDC.
2018-09-24 downloaded from the CCDC.
;
_cell_angle_alpha 90.00
_cell_angle_beta 95.835(7)
_cell_angle_gamma 90.00
_cell_formula_units_Z 8
_cell_length_a 39.352(3)
_cell_length_b 13.0080(6)
_cell_length_c 16.4737(10)
_cell_measurement_reflns_used 7529
_cell_measurement_temperature 293(2)
_cell_measurement_theta_max 67.24
_cell_measurement_theta_min 3.58
_cell_volume 8389.0(9)
_computing_cell_refinement 'Bruker FRAMBO'
_computing_data_collection 'Bruker FRAMBO'
_computing_data_reduction 'Bruker SAINT'
_computing_molecular_graphics 'Bruker SHELXTL'
_computing_publication_material 'Bruker SHELXTL'
_computing_structure_refinement 'SHELXL-97 (Sheldrick, 1997)'
_computing_structure_solution 'SHELXS-97 (Sheldrick, 1990)'
_diffrn_ambient_temperature 293(2)
_diffrn_measured_fraction_theta_full 1.000
_diffrn_measured_fraction_theta_max 1.000
_diffrn_measurement_device_type 'multiwire proportional'
_diffrn_measurement_method 'phi and omega scans'
_diffrn_radiation_monochromator graphite
_diffrn_radiation_source 'fine-focus sealed tube'
_diffrn_radiation_type CuK\a
_diffrn_radiation_wavelength 1.54184
_diffrn_reflns_av_R_equivalents 0.0514
_diffrn_reflns_av_sigmaI/netI 0.0679
_diffrn_reflns_limit_h_max 46
_diffrn_reflns_limit_h_min -46
_diffrn_reflns_limit_k_max 15
_diffrn_reflns_limit_k_min -13
_diffrn_reflns_limit_l_max 19
_diffrn_reflns_limit_l_min -17
_diffrn_reflns_number 27620
_diffrn_reflns_theta_full 67.24
_diffrn_reflns_theta_max 67.24
_diffrn_reflns_theta_min 3.58
_exptl_absorpt_coefficient_mu 0.721
_exptl_absorpt_correction_T_max 0.9513
_exptl_absorpt_correction_T_min 0.9446
_exptl_crystal_colour green
_exptl_crystal_density_diffrn 1.328
_exptl_crystal_density_method 'not measured'
_exptl_crystal_description block
_exptl_crystal_F_000 3488
_exptl_crystal_size_max 0.08
_exptl_crystal_size_mid 0.07
_exptl_crystal_size_min 0.07
_refine_diff_density_max 0.145
_refine_diff_density_min -0.189
_refine_diff_density_rms 0.037
_refine_ls_extinction_method none
_refine_ls_goodness_of_fit_ref 1.086
_refine_ls_hydrogen_treatment mixed
_refine_ls_matrix_type full
_refine_ls_number_parameters 577
_refine_ls_number_reflns 7529
_refine_ls_number_restraints 0
_refine_ls_restrained_S_all 1.086
_refine_ls_R_factor_all 0.0932
_refine_ls_R_factor_gt 0.0500
_refine_ls_shift/su_max 0.000
_refine_ls_shift/su_mean 0.000
_refine_ls_structure_factor_coef Fsqd
_refine_ls_weighting_details 'calc w=1/[\s^2^(Fo^2^)+(0.0302P)^2^+0.0000P] where P=(Fo^2^+2Fc^2^)/3'
_refine_ls_weighting_scheme calc
_refine_ls_wR_factor_gt 0.1050
_refine_ls_wR_factor_ref 0.1253
_reflns_number_gt 4733
_reflns_number_total 7529
_reflns_threshold_expression >2sigma(I)
_cod_data_source_file c8dt03374a2.cif
_cod_data_source_block exp_8721
_cod_depositor_comments 'Adding full bibliography for 7047640--7047645.cif.'
_cod_original_cell_volume 8388.9(9)
_cod_original_sg_symbol_H-M C12/c1
_cod_database_code 7047643

loop_
_symmetry_equiv_pos_as_xyz
'x, y, z'
'-x, y, -z+1/2'
'x+1/2, y+1/2, z'
'-x+1/2, y+1/2, -z+1/2'
'-x, -y, -z'
'x, -y, z-1/2'
'-x+1/2, -y+1/2, -z'
'x+1/2, -y+1/2, z-1/2'

loop_
_atom_site_label
_atom_site_type_symbol
_atom_site_fract_x
_atom_site_fract_y
_atom_site_fract_z
_atom_site_U_iso_or_equiv
_atom_site_adp_type
_atom_site_occupancy
_atom_site_symmetry_multiplicity
_atom_site_calc_flag
_atom_site_refinement_flags
B1 B 0.42269(9) 0.3608(3) 0.2634(2) 0.0574(9) Uani 1 1 d .
B2 B 0.21287(8) 0.4514(2) 0.46685(18) 0.0456(7) Uani 1 1 d .
N1 N 0.40952(6) 0.39815(18) 0.17565(14) 0.0571(6) Uani 1 1 d .
N2 N 0.21215(5) 0.33418(15) 0.44013(12) 0.0438(5) Uani 1 1 d .
O1 O 0.43807(5) 0.26160(15) 0.25625(12) 0.0665(6) Uani 1 1 d .
O2 O 0.44809(5) 0.43299(15) 0.29910(12) 0.0672(6) Uani 1 1 d .
O3 O 0.39323(5) 0.35929(14) 0.31139(11) 0.0576(5) Uani 1 1 d .
O4 O 0.37178(5) 0.31060(17) 0.42445(12) 0.0745(6) Uani 1 1 d .
O5 O 0.24587(4) 0.49166(12) 0.45322(10) 0.0498(4) Uani 1 1 d .
O6 O 0.18602(5) 0.50281(13) 0.41279(10) 0.0513(5) Uani 1 1 d .
O7 O 0.20888(4) 0.45795(13) 0.55249(10) 0.0507(5) Uani 1 1 d .
O8 O 0.13787(5) 0.58949(14) 0.38832(11) 0.0602(5) Uani 1 1 d .
C1 C 0.39525(8) 0.3294(2) 0.12072(19) 0.0677(8) Uani 1 1 d .
H1 H 0.3935 0.2610 0.1365 0.081 Uiso 1 1 calc R
C2 C 0.38339(9) 0.3565(3) 0.04353(19) 0.0755(10) Uani 1 1 d .
H2 H 0.3735 0.3080 0.0069 0.091 Uiso 1 1 calc R
C3 C 0.38633(8) 0.4585(3) 0.02066(19) 0.0715(9) Uani 1 1 d .
H3 H 0.3789 0.4790 -0.0323 0.086 Uiso 1 1 calc R
C4 C 0.40014(8) 0.5290(2) 0.07625(17) 0.0611(8) Uani 1 1 d .
H4 H 0.4018 0.5974 0.0608 0.073 Uiso 1 1 calc R
C5 C 0.41172(7) 0.4998(2) 0.15531(17) 0.0540(7) Uani 1 1 d .
C6 C 0.42674(7) 0.5714(2) 0.21684(16) 0.0513(7) Uani 1 1 d .
C7 C 0.42394(7) 0.6833(2) 0.19804(15) 0.0520(7) Uani 1 1 d .
C8 C 0.45294(8) 0.7440(2) 0.19759(17) 0.0630(8) Uani 1 1 d .
H8 H 0.4744 0.7140 0.2064 0.076 Uiso 1 1 calc R
C9 C 0.45011(9) 0.8490(2) 0.18418(19) 0.0723(9) Uani 1 1 d .
H9 H 0.4697 0.8892 0.1851 0.087 Uiso 1 1 calc R
C10 C 0.41833(10) 0.8940(3) 0.16939(18) 0.0733(9) Uani 1 1 d .
H10 H 0.4164 0.9646 0.1612 0.088 Uiso 1 1 calc R
C11 C 0.38966(9) 0.8342(2) 0.16683(17) 0.0663(8) Uani 1 1 d .
H11 H 0.3682 0.8639 0.1550 0.080 Uiso 1 1 calc R
C12 C 0.39230(8) 0.7300(2) 0.18164(16) 0.0581(7) Uani 1 1 d .
H12 H 0.3726 0.6904 0.1806 0.070 Uiso 1 1 calc R
C13 C 0.44393(7) 0.5345(2) 0.28617(17) 0.0558(7) Uani 1 1 d .
C14 C 0.46097(8) 0.5961(2) 0.35452(17) 0.0591(8) Uani 1 1 d .
C15 C 0.49219(8) 0.5638(3) 0.39249(19) 0.0739(9) Uani 1 1 d .
H15 H 0.5027 0.5058 0.3734 0.089 Uiso 1 1 calc R
C16 C 0.50791(10) 0.6176(3) 0.4588(2) 0.0920(12) Uani 1 1 d .
H16 H 0.5290 0.5960 0.4837 0.110 Uiso 1 1 calc R
C17 C 0.49244(11) 0.7022(3) 0.4874(2) 0.0949(13) Uani 1 1 d .
H17 H 0.5030 0.7383 0.5317 0.114 Uiso 1 1 calc R
C18 C 0.46148(10) 0.7337(3) 0.4511(2) 0.0945(12) Uani 1 1 d .
H18 H 0.4509 0.7908 0.4713 0.113 Uiso 1 1 calc R
C19 C 0.44562(9) 0.6814(3) 0.38423(19) 0.0770(10) Uani 1 1 d .
H19 H 0.4246 0.7039 0.3595 0.092 Uiso 1 1 calc R
C20 C 0.39340(7) 0.2996(2) 0.37740(17) 0.0539(7) Uani 1 1 d .
C21 C 0.42030(7) 0.2200(2) 0.38688(16) 0.0517(7) Uani 1 1 d .
C22 C 0.44065(8) 0.2022(2) 0.32454(18) 0.0588(8) Uani 1 1 d .
C23 C 0.46361(9) 0.1207(3) 0.3307(2) 0.0809(10) Uani 1 1 d .
H23 H 0.4765 0.1062 0.2879 0.097 Uiso 1 1 calc R
C24 C 0.46717(10) 0.0616(3) 0.4003(2) 0.0847(11) Uani 1 1 d .
H24 H 0.4826 0.0073 0.4044 0.102 Uiso 1 1 calc R
C25 C 0.44818(9) 0.0818(3) 0.4637(2) 0.0771(10) Uani 1 1 d .
H25 H 0.4514 0.0432 0.5113 0.093 Uiso 1 1 calc R
C26 C 0.42441(8) 0.1593(2) 0.45658(18) 0.0657(8) Uani 1 1 d .
H26 H 0.4109 0.1714 0.4988 0.079 Uiso 1 1 calc R
C27 C 0.19130(7) 0.2679(2) 0.47454(16) 0.0522(7) Uani 1 1 d .
H27 H 0.1793 0.2909 0.5168 0.063 Uiso 1 1 calc R
C28 C 0.18733(7) 0.1687(2) 0.44924(17) 0.0566(7) Uani 1 1 d .
H28 H 0.1735 0.1236 0.4749 0.068 Uiso 1 1 calc R
C29 C 0.20439(7) 0.1368(2) 0.38448(18) 0.0582(7) Uani 1 1 d .
H29 H 0.2014 0.0701 0.3646 0.070 Uiso 1 1 calc R
C30 C 0.22571(7) 0.20331(19) 0.34930(16) 0.0517(7) Uani 1 1 d .
H30 H 0.2371 0.1813 0.3057 0.062 Uiso 1 1 calc R
C31 C 0.23036(6) 0.30325(19) 0.37827(14) 0.0431(6) Uani 1 1 d .
C32 C 0.25416(6) 0.37515(18) 0.34736(14) 0.0420(6) Uani 1 1 d .
C33 C 0.27035(6) 0.34635(19) 0.27214(15) 0.0431(6) Uani 1 1 d .
C34 C 0.29587(7) 0.2719(2) 0.27450(16) 0.0553(7) Uani 1 1 d .
H34 H 0.3029 0.2394 0.3236 0.066 Uiso 1 1 calc R
C35 C 0.31082(8) 0.2456(2) 0.20516(17) 0.0622(8) Uani 1 1 d .
H35 H 0.3279 0.1960 0.2078 0.075 Uiso 1 1 calc R
C36 C 0.30047(8) 0.2929(2) 0.13196(17) 0.0626(8) Uani 1 1 d .
H36 H 0.3105 0.2751 0.0852 0.075 Uiso 1 1 calc R
C37 C 0.27527(8) 0.3664(2) 0.12840(16) 0.0596(8) Uani 1 1 d .
H37 H 0.2682 0.3983 0.0790 0.071 Uiso 1 1 calc R
C38 C 0.26040(7) 0.39315(19) 0.19816(15) 0.0499(7) Uani 1 1 d .
H38 H 0.2435 0.4433 0.1952 0.060 Uiso 1 1 calc R
C39 C 0.26179(6) 0.46416(19) 0.38807(14) 0.0435(6) Uani 1 1 d .
C40 C 0.28814(7) 0.54044(19) 0.36988(15) 0.0445(6) Uani 1 1 d .
C41 C 0.31882(7) 0.5137(2) 0.34074(16) 0.0510(7) Uani 1 1 d .
H41 H 0.3236 0.4449 0.3315 0.061 Uiso 1 1 calc R
C42 C 0.34228(7) 0.5879(2) 0.32537(17) 0.0590(8) Uani 1 1 d .
H42 H 0.3626 0.5688 0.3052 0.071 Uiso 1 1 calc R
C43 C 0.33597(8) 0.6899(2) 0.33961(18) 0.0643(8) Uani 1 1 d .
H43 H 0.3518 0.7398 0.3285 0.077 Uiso 1 1 calc R
C44 C 0.30619(8) 0.7176(2) 0.37027(18) 0.0630(8) Uani 1 1 d .
H44 H 0.3020 0.7864 0.3807 0.076 Uiso 1 1 calc R
C45 C 0.28224(7) 0.6437(2) 0.38585(17) 0.0550(7) Uani 1 1 d .
H45 H 0.2622 0.6632 0.4070 0.066 Uiso 1 1 calc R
C46 C 0.15809(7) 0.54567(19) 0.43722(16) 0.0459(6) Uani 1 1 d .
C47 C 0.15377(7) 0.53650(18) 0.52468(15) 0.0449(6) Uani 1 1 d .
C48 C 0.12368(7) 0.5698(2) 0.55412(18) 0.0598(8) Uani 1 1 d .
H48 H 0.1068 0.6009 0.5189 0.072 Uiso 1 1 calc R
C49 C 0.11883(8) 0.5568(2) 0.63523(19) 0.0687(9) Uani 1 1 d .
H49 H 0.0986 0.5783 0.6546 0.082 Uiso 1 1 calc R
C50 C 0.14416(8) 0.5116(2) 0.68756(18) 0.0647(8) Uani 1 1 d .
H50 H 0.1408 0.5025 0.7422 0.078 Uiso 1 1 calc R
C51 C 0.17426(7) 0.47982(19) 0.65982(15) 0.0525(7) Uani 1 1 d .
H51 H 0.1914 0.4510 0.6958 0.063 Uiso 1 1 calc R
C52 C 0.17899(7) 0.49093(18) 0.57782(15) 0.0441(6) Uani 1 1 d .

loop_
_atom_site_aniso_label
_atom_site_aniso_U_11
_atom_site_aniso_U_22
_atom_site_aniso_U_33
_atom_site_aniso_U_23
_atom_site_aniso_U_13
_atom_site_aniso_U_12
B1 0.062(2) 0.057(2) 0.0537(19) 0.0031(16) 0.0095(17) -0.0029(17)
B2 0.0528(19) 0.0451(18) 0.0406(16) -0.0035(14) 0.0134(14) 0.0008(14)
N1 0.0602(15) 0.0592(15) 0.0526(14) 0.0012(12) 0.0095(12) -0.0046(12)
N2 0.0460(12) 0.0436(13) 0.0428(12) 0.0019(10) 0.0101(10) 0.0012(10)
O1 0.0779(14) 0.0667(14) 0.0589(12) 0.0080(10) 0.0266(11) 0.0123(11)
O2 0.0686(14) 0.0624(13) 0.0676(13) 0.0167(11) -0.0079(11) -0.0057(11)
O3 0.0630(12) 0.0569(12) 0.0545(11) 0.0035(9) 0.0147(10) 0.0059(10)
O4 0.0762(15) 0.0894(16) 0.0625(13) 0.0036(12) 0.0299(12) 0.0139(12)
O5 0.0560(11) 0.0465(11) 0.0498(10) -0.0117(8) 0.0187(9) -0.0043(9)
O6 0.0607(12) 0.0546(11) 0.0404(9) 0.0027(8) 0.0140(9) 0.0108(9)
O7 0.0540(11) 0.0593(12) 0.0406(9) -0.0014(8) 0.0129(8) 0.0088(9)
O8 0.0621(13) 0.0604(12) 0.0581(12) 0.0100(10) 0.0065(10) 0.0094(10)
C1 0.079(2) 0.059(2) 0.066(2) -0.0070(16) 0.0109(17) -0.0102(17)
C2 0.091(3) 0.074(2) 0.060(2) -0.0147(17) -0.0006(18) -0.013(2)
C3 0.083(2) 0.078(2) 0.0513(18) -0.0036(17) 0.0005(17) -0.0020(19)
C4 0.070(2) 0.064(2) 0.0492(16) 0.0001(15) 0.0046(15) -0.0021(16)
C5 0.0549(17) 0.0572(18) 0.0506(16) 0.0019(14) 0.0088(13) -0.0010(14)
C6 0.0510(16) 0.0572(18) 0.0462(15) 0.0045(13) 0.0075(13) -0.0032(13)
C7 0.0588(17) 0.0559(17) 0.0417(14) 0.0003(13) 0.0065(13) -0.0021(14)
C8 0.0615(19) 0.064(2) 0.0635(19) 0.0013(16) 0.0064(15) -0.0019(16)
C9 0.085(3) 0.062(2) 0.070(2) 0.0013(17) 0.0112(19) -0.0114(18)
C10 0.106(3) 0.056(2) 0.059(2) -0.0022(16) 0.015(2) 0.009(2)
C11 0.079(2) 0.069(2) 0.0508(17) -0.0026(16) 0.0076(16) 0.0164(18)
C12 0.0614(19) 0.067(2) 0.0469(16) 0.0012(14) 0.0085(14) 0.0044(16)
C13 0.0505(17) 0.0629(19) 0.0543(16) 0.0096(15) 0.0075(13) -0.0062(14)
C14 0.0578(18) 0.068(2) 0.0510(17) 0.0097(15) 0.0045(14) -0.0161(16)
C15 0.063(2) 0.086(2) 0.070(2) 0.0128(18) -0.0070(17) -0.0153(18)
C16 0.075(3) 0.118(3) 0.078(3) 0.019(2) -0.019(2) -0.027(2)
C17 0.097(3) 0.116(4) 0.068(2) -0.001(2) -0.006(2) -0.042(3)
C18 0.098(3) 0.106(3) 0.078(3) -0.026(2) 0.003(2) -0.014(2)
C19 0.069(2) 0.101(3) 0.0590(19) -0.0086(19) -0.0020(17) -0.008(2)
C20 0.0584(18) 0.0542(18) 0.0499(16) -0.0084(14) 0.0089(14) -0.0046(14)
C21 0.0550(17) 0.0492(16) 0.0513(16) -0.0052(13) 0.0068(13) -0.0053(13)
C22 0.0645(19) 0.0554(19) 0.0575(18) -0.0014(15) 0.0104(15) 0.0014(15)
C23 0.087(3) 0.077(2) 0.083(2) 0.0001(19) 0.029(2) 0.026(2)
C24 0.089(3) 0.068(2) 0.096(3) 0.007(2) 0.005(2) 0.022(2)
C25 0.088(3) 0.066(2) 0.075(2) 0.0137(18) 0.001(2) 0.0051(19)
C26 0.070(2) 0.067(2) 0.0604(19) 0.0028(16) 0.0091(16) -0.0055(17)
C27 0.0515(16) 0.0590(18) 0.0477(15) 0.0044(13) 0.0127(13) -0.0007(14)
C28 0.0584(18) 0.0509(18) 0.0623(18) 0.0084(14) 0.0142(15) -0.0089(14)
C29 0.0656(19) 0.0427(16) 0.0666(19) -0.0015(14) 0.0089(16) -0.0057(14)
C30 0.0610(18) 0.0457(17) 0.0501(16) -0.0056(13) 0.0131(13) 0.0004(13)
C31 0.0478(15) 0.0424(15) 0.0395(13) -0.0004(11) 0.0068(11) 0.0019(12)
C32 0.0472(15) 0.0407(15) 0.0391(13) -0.0022(11) 0.0093(11) 0.0016(12)
C33 0.0480(15) 0.0410(15) 0.0414(14) -0.0010(11) 0.0096(12) -0.0023(12)
C34 0.0678(19) 0.0534(17) 0.0463(15) 0.0039(13) 0.0134(14) 0.0144(15)
C35 0.073(2) 0.0564(19) 0.0609(18) -0.0041(15) 0.0249(16) 0.0147(15)
C36 0.079(2) 0.062(2) 0.0517(17) -0.0053(15) 0.0309(16) -0.0052(17)
C37 0.082(2) 0.0578(19) 0.0401(15) 0.0056(13) 0.0124(15) -0.0043(16)
C38 0.0571(17) 0.0448(16) 0.0482(15) 0.0016(13) 0.0076(13) 0.0021(13)
C39 0.0447(15) 0.0464(15) 0.0404(13) 0.0009(12) 0.0095(11) 0.0063(12)
C40 0.0468(15) 0.0438(15) 0.0431(14) 0.0005(12) 0.0056(12) -0.0009(12)
C41 0.0516(16) 0.0481(16) 0.0540(16) 0.0005(13) 0.0081(13) 0.0005(13)
C42 0.0504(17) 0.069(2) 0.0587(18) 0.0043(15) 0.0120(14) -0.0077(15)
C43 0.066(2) 0.062(2) 0.0655(19) 0.0071(16) 0.0094(16) -0.0201(16)
C44 0.072(2) 0.0442(17) 0.072(2) 0.0016(15) 0.0045(17) -0.0068(15)
C45 0.0535(17) 0.0498(17) 0.0625(18) -0.0059(14) 0.0097(14) 0.0020(14)
C46 0.0511(16) 0.0366(14) 0.0512(15) -0.0012(12) 0.0113(13) -0.0047(12)
C47 0.0527(16) 0.0374(14) 0.0465(14) -0.0032(12) 0.0146(13) -0.0032(12)
C48 0.0582(19) 0.0570(19) 0.0663(19) -0.0046(15) 0.0161(15) 0.0015(15)
C49 0.065(2) 0.079(2) 0.067(2) -0.0152(17) 0.0308(17) 0.0000(17)
C50 0.083(2) 0.068(2) 0.0474(17) -0.0083(15) 0.0279(16) -0.0068(17)
C51 0.0694(19) 0.0475(16) 0.0429(15) -0.0035(12) 0.0171(14) -0.0022(14)
C52 0.0537(16) 0.0355(14) 0.0447(14) -0.0072(11) 0.0136(12) -0.0043(12)

loop_
_atom_type_symbol
_atom_type_description
_atom_type_scat_dispersion_real
_atom_type_scat_dispersion_imag
_atom_type_scat_source
C C 0.0181 0.0091 'International Tables Vol C Tables 4.2.6.8 and 6.1.1.4'
H H 0.0000 0.0000 'International Tables Vol C Tables 4.2.6.8 and 6.1.1.4'
N N 0.0311 0.0180 'International Tables Vol C Tables 4.2.6.8 and 6.1.1.4'
O O 0.0492 0.0322 'International Tables Vol C Tables 4.2.6.8 and 6.1.1.4'
B B 0.0090 0.0039 'International Tables Vol C Tables 4.2.6.8 and 6.1.1.4'

loop_
_geom_angle_atom_site_label_1
_geom_angle_atom_site_label_2
_geom_angle_atom_site_label_3
_geom_angle
O1 B1 O2 109.6(3)
O1 B1 O3 113.2(3)
O2 B1 O3 109.8(3)
O1 B1 N1 107.9(2)
O2 B1 N1 108.9(2)
O3 B1 N1 107.2(2)
O7 B2 O5 108.8(2)
O7 B2 O6 115.1(2)
O5 B2 O6 110.1(2)
O7 B2 N2 109.2(2)
O5 B2 N2 107.3(2)
O6 B2 N2 106.1(2)
C1 N1 C5 120.5(3)
C1 N1 B1 119.3(3)
C5 N1 B1 120.2(2)
C27 N2 C31 120.8(2)
C27 N2 B2 119.4(2)
C31 N2 B2 119.6(2)
C22 O1 B1 116.1(2)
C13 O2 B1 120.2(2)
C20 O3 B1 120.5(2)
C39 O5 B2 121.9(2)
C46 O6 B2 124.9(2)
C52 O7 B2 120.3(2)
N1 C1 C2 122.3(3)
C1 C2 C3 118.3(3)
C4 C3 C2 119.8(3)
C3 C4 C5 121.0(3)
N1 C5 C4 118.1(3)
N1 C5 C6 118.6(2)
C4 C5 C6 123.3(3)
C13 C6 C5 119.5(3)
C13 C6 C7 122.8(3)
C5 C6 C7 117.7(2)
C12 C7 C8 118.2(3)
C12 C7 C6 120.9(3)
C8 C7 C6 120.9(3)
C9 C8 C7 120.5(3)
C10 C9 C8 120.2(3)
C11 C10 C9 119.6(3)
C10 C11 C12 120.4(3)
C11 C12 C7 121.0(3)
O2 C13 C6 121.6(3)
O2 C13 C14 111.8(3)
C6 C13 C14 126.6(3)
C19 C14 C15 119.0(3)
C19 C14 C13 121.6(3)
C15 C14 C13 119.3(3)
C14 C15 C16 120.4(4)
C17 C16 C15 120.0(4)
C18 C17 C16 120.0(4)
C17 C18 C19 120.7(4)
C14 C19 C18 120.0(4)
O4 C20 O3 120.3(3)
O4 C20 C21 123.7(3)
O3 C20 C21 115.9(2)
C22 C21 C26 119.4(3)
C22 C21 C20 120.1(3)
C26 C21 C20 120.5(3)
O1 C22 C21 121.2(3)
O1 C22 C23 119.2(3)
C21 C22 C23 119.6(3)
C24 C23 C22 119.9(3)
C25 C24 C23 120.7(3)
C24 C25 C26 119.8(3)
C25 C26 C21 120.6(3)
N2 C27 C28 122.1(3)
C27 C28 C29 118.2(3)
C30 C29 C28 120.2(3)
C29 C30 C31 120.6(3)
N2 C31 C30 118.1(2)
N2 C31 C32 118.6(2)
C30 C31 C32 123.3(2)
C39 C32 C31 119.6(2)
C39 C32 C33 122.1(2)
C31 C32 C33 118.2(2)
C38 C33 C34 118.0(2)
C38 C33 C32 120.9(2)
C34 C33 C32 121.1(2)
C35 C34 C33 121.1(3)
C36 C35 C34 120.1(3)
C37 C36 C35 119.7(3)
C36 C37 C38 120.2(3)
C33 C38 C37 121.0(3)
O5 C39 C32 121.6(2)
O5 C39 C40 112.0(2)
C32 C39 C40 126.4(2)
C41 C40 C45 118.4(2)
C41 C40 C39 123.4(2)
C45 C40 C39 118.2(2)
C42 C41 C40 120.7(3)
C43 C42 C41 120.6(3)
C44 C43 C42 119.5(3)
C43 C44 C45 120.6(3)
C44 C45 C40 120.2(3)
O8 C46 O6 120.1(2)
O8 C46 C47 123.6(3)
O6 C46 C47 116.3(2)
C52 C47 C48 119.4(2)
C52 C47 C46 120.4(2)
C48 C47 C46 120.1(3)
C49 C48 C47 120.4(3)
C48 C49 C50 119.6(3)
C51 C50 C49 120.8(3)
C50 C51 C52 119.8(3)
O7 C52 C47 121.8(2)
O7 C52 C51 118.1(2)
C47 C52 C51 120.0(2)

loop_
_geom_bond_atom_site_label_1
_geom_bond_atom_site_label_2
_geom_bond_distance
B1 O1 1.436(4)
B1 O2 1.451(4)
B1 O3 1.468(4)
B1 N1 1.562(4)
B2 O7 1.438(3)
B2 O5 1.439(3)
B2 O6 1.472(3)
B2 N2 1.586(3)
N1 C1 1.353(3)
N1 C5 1.368(3)
N2 C27 1.354(3)
N2 C31 1.365(3)
O1 C22 1.360(3)
O2 C13 1.345(3)
O3 C20 1.335(3)
O4 C20 1.216(3)
O5 C39 1.345(3)
O6 C46 1.331(3)
O7 C52 1.357(3)
O8 C46 1.215(3)
C1 C2 1.356(4)
C2 C3 1.387(4)
C3 C4 1.369(4)
C4 C5 1.389(4)
C5 C6 1.457(4)
C6 C13 1.355(4)
C6 C7 1.490(4)
C7 C12 1.387(4)
C7 C8 1.388(4)
C8 C9 1.386(4)
C9 C10 1.380(4)
C10 C11 1.368(4)
C11 C12 1.379(4)
C13 C14 1.485(4)
C14 C19 1.376(4)
C14 C15 1.386(4)
C15 C16 1.389(4)
C16 C17 1.365(5)
C17 C18 1.365(5)
C18 C19 1.388(4)
C20 C21 1.478(4)
C21 C22 1.384(4)
C21 C26 1.389(4)
C22 C23 1.390(4)
C23 C24 1.376(4)
C24 C25 1.369(4)
C25 C26 1.372(4)
C27 C28 1.360(3)
C28 C29 1.381(4)
C29 C30 1.373(3)
C30 C31 1.391(3)
C31 C32 1.452(3)
C32 C39 1.356(3)
C32 C33 1.497(3)
C33 C38 1.383(3)
C33 C34 1.393(3)
C34 C35 1.380(3)
C35 C36 1.378(4)
C36 C37 1.375(4)
C37 C38 1.386(3)
C39 C40 1.488(3)
C40 C41 1.388(3)
C40 C45 1.393(3)
C41 C42 1.377(3)
C42 C43 1.375(4)
C43 C44 1.370(4)
C44 C45 1.388(4)
C46 C47 1.473(3)
C47 C52 1.388(3)
C47 C48 1.393(3)
C48 C49 1.379(4)
C49 C50 1.381(4)
C50 C51 1.376(4)
C51 C52 1.390(3)
